data_2012332
loop_
_publ_author_name
'Abu-Shandi, Khalid'
'Janiak, Christoph'
'Kersting, Berthold'

_publ_section_title
;Diaquabis(4,4'-bipyridine-<i>N</i>)bis(dihydrogenphosphato-<i>O</i>)copper(II):
 blocking of extended metal--ligand coordination by hydrogen bonding
;
_journal_issue 11
_journal_name_full 'Acta Crystallographica Section C'
_journal_page_first 1261
_journal_page_last 1264
_journal_paper_doi 10.1107/S0108270101012914
_journal_volume 57
_journal_year 2001
_chemical_formula_iupac '[Cu (H2 P O4)2 (C10 H8 N2)2 (H2 O)2]'
_chemical_formula_moiety 'C20 H24 Cu N4 O10 P2'
_chemical_formula_sum 'C20 H24 Cu N4 O10 P2'
_chemical_formula_weight 605.91
_chemical_name_common '[Cu(H~2~PO~4~)~2~(H~2~O)~2~(4,4'-bipy)~2~]'
_chemical_name_systematic
;
Diaquabis(4,4'-bipyridine)bis(dihydrogenphosphato)copper(II)
;
_space_group_IT_number 2
_symmetry_cell_setting triclinic
_symmetry_space_group_name_Hall '-P 1'
_symmetry_space_group_name_H-M 'P -1'
_cell_angle_alpha 85.693(5)
_cell_angle_beta 82.008(5)
_cell_angle_gamma 89.172(5)
_cell_formula_units_Z 2
_cell_length_a 7.948(2)
_cell_length_b 10.208(2)
_cell_length_c 14.362(3)
_cell_measurement_reflns_used 3065
_cell_measurement_temperature 210(2)
_cell_measurement_theta_max 27.50
_cell_measurement_theta_min 1.44
_cell_volume 1150.6(4)
_computing_cell_refinement SMART
_computing_data_collection 'SMART (Bruker, 1997)'
_computing_data_reduction 'SAINT (Bruker, 1997)'
_computing_molecular_graphics 'ORTEP-3 for Windows (Farrugia, 1997)'
_computing_publication_material SHELXL97
_computing_structure_refinement 'SHELXL97 (Sheldrick, 1997) and SHELXTL-Plus'
_computing_structure_solution 'SHELXS97 (Sheldrick, 1997) and SHELXTL-Plus (Sheldrick, 1998)'
_diffrn_ambient_temperature 210(2)
_diffrn_measured_fraction_theta_full .983
_diffrn_measured_fraction_theta_max .983
_diffrn_measurement_device_type 'Bruker AXS CCD'
_diffrn_measurement_method \w
_diffrn_radiation_monochromator graphite
_diffrn_radiation_source 'fine-focus sealed tube'
_diffrn_radiation_type MoK\a
_diffrn_radiation_wavelength .71073
_diffrn_reflns_av_R_equivalents .0395
_diffrn_reflns_av_sigmaI/netI .0590
_diffrn_reflns_limit_h_max 10
_diffrn_reflns_limit_h_min -10
_diffrn_reflns_limit_k_max 13
_diffrn_reflns_limit_k_min -13
_diffrn_reflns_limit_l_max 18
_diffrn_reflns_limit_l_min -18
_diffrn_reflns_number 10246
_diffrn_reflns_theta_full 27.50
_diffrn_reflns_theta_max 27.50
_diffrn_reflns_theta_min 1.44
_exptl_absorpt_coefficient_mu 1.156
_exptl_absorpt_correction_type none
_exptl_crystal_colour blue
_exptl_crystal_density_diffrn 1.750
_exptl_crystal_density_meas ?
_exptl_crystal_description block
_exptl_crystal_F_000 622
_exptl_crystal_size_max .15
_exptl_crystal_size_mid .14
_exptl_crystal_size_min .05
_refine_diff_density_max .385
_refine_diff_density_min -.621
_refine_ls_extinction_method none
_refine_ls_goodness_of_fit_ref 1.008
_refine_ls_hydrogen_treatment mixed
_refine_ls_matrix_type full
_refine_ls_number_parameters 358
_refine_ls_number_reflns 5200
_refine_ls_number_restraints 8
_refine_ls_restrained_S_all 1.008
_refine_ls_R_factor_all .0718
_refine_ls_R_factor_gt .0361
_refine_ls_shift/su_max <0.001
_refine_ls_shift/su_mean .000
_refine_ls_structure_factor_coef Fsqd
_refine_ls_weighting_details 'calc w = 1/[\s^2^(Fo^2^)+(0.0348P)^2^] where P = (Fo^2^+2Fc^2^)/3'
_refine_ls_weighting_scheme calc
_refine_ls_wR_factor_ref .0959
_reflns_number_gt 3065
_reflns_number_total 5200
_reflns_threshold_expression I>2\s(I)
_cod_data_source_file jz1468.cif
_cod_data_source_block I
_cod_depositor_comments
;
The following automatic conversions were performed:
'_symmetry_cell_setting' value 'Triclinic' changed to 'triclinic'
according to '/home/saulius/struct/CIF-dictionaries/cif_core.dic'
dictionary named 'cif_core.dic' version 2.4.1 from 2010-06-29.

Automatic conversion script
Id: cif_fix_enum 1527 2010-12-29 10:47:43Z saulius 

The following automatic conversions were performed:

'_symmetry_cell_setting' value 'Triclinic' changed to 'triclinic'
according to /home/saulius/struct/CIF-dictionaries/cif_core.dic
dictionary named 'cif_core.dic' version 2.4.1 from 2010-06-29.

Automatic conversion script
Id: cif_fix_values 1715 2011-07-08 13:25:40Z adriana 

The following automatic conversions were performed:

'_exptl_crystal_density_meas' value 'not measured' was changed to '?'
- the value is perceived as not measured.

Automatic conversion script
Id: cif_fix_values 3008 2015-01-20 13:52:24Z robertas 
;
_cod_database_code 2012332
_cod_database_fobs_code 2012332

loop_
_symmetry_equiv_pos_as_xyz
'x, y, z'
'-x, -y, -z'

loop_
_atom_site_label
_atom_site_fract_x
_atom_site_fract_y
_atom_site_fract_z
_atom_site_U_iso_or_equiv
_atom_site_adp_type
_atom_site_calc_flag
_atom_site_refinement_flags
_atom_site_occupancy
_atom_site_disorder_assembly
_atom_site_disorder_group
_atom_site_type_symbol
Cu .24669(6) -.00412(4) -.25266(3) .02267(11) Uani d . 1 . . Cu
O1 -.0633(3) -.1516(2) -.43557(16) .0275(5) Uani d D 1 . . O
H01 -.105(4) -.084(2) -.457(2) .041 Uiso d D 1 . . H
O2 .2209(3) -.0425(2) -.49030(15) .0258(5) Uani d . 1 . . O
O3 .1871(3) -.2874(2) -.44940(16) .0303(6) Uani d D 1 . . O
H03 .271(3) -.319(3) -.427(2) .046 Uiso d D 1 . . H
O4 .1455(3) -.13335(19) -.32069(14) .0247(5) Uani d . 1 . . O
O5 .2842(3) .0415(2) -.01461(15) .0255(5) Uani d . 1 . . O
O6 .3490(3) .12572(19) -.18587(14) .0254(5) Uani d . 1 . . O
O7 .5707(3) .1408(2) -.07926(16) .0276(5) Uani d D 1 . . O
H07 .612(4) .081(3) -.047(2) .041 Uiso d D 1 . . H
O8 .3272(3) .2852(2) -.06202(16) .0279(5) Uani d D 1 . . O
H08 .233(3) .309(3) -.072(3) .042 Uiso d D 1 . . H
O9 .4469(3) .0994(2) -.40621(16) .0312(5) Uani d D 1 . . O
H9A .388(4) .063(3) -.439(2) .047 Uiso d D 1 . . H
H9B .545(3) .098(4) -.431(2) .047 Uiso d D 1 . . H
O10 .0402(3) -.0799(2) -.10176(16) .0309(6) Uani d D 1 . . O
H10A -.058(3) -.076(4) -.076(2) .046 Uiso d D 1 . . H
H10B .087(4) -.037(3) -.065(2) .046 Uiso d D 1 . . H
P1 .12817(10) -.14690(7) -.42277(5) .01881(18) Uani d . 1 . . P
P2 .37670(10) .14133(7) -.08597(5) .01842(18) Uani d . 1 . . P
N1 .4186(3) -.1405(2) -.21717(17) .0219(6) Uani d . 1 . . N
N2 1.0355(3) -.6089(2) -.09874(18) .0245(6) Uani d . 1 . . N
N3 .0771(3) .1324(2) -.28698(17) .0217(6) Uani d . 1 . . N
N4 -.5286(3) .6117(2) -.40124(19) .0268(6) Uani d . 1 . . N
C1 .3787(4) -.2359(3) -.1480(2) .0257(7) Uani d . 1 . . C
H1 .2675 -.2389 -.1155 .031 Uiso calc R 1 . . H
C2 .4943(4) -.3295(3) -.1230(2) .0235(7) Uani d . 1 . . C
H2 .4612 -.3943 -.0742 .028 Uiso calc R 1 . . H
C3 .6587(4) -.3284(3) -.1695(2) .0197(7) Uani d . 1 . . C
C4 .6992(4) -.2292(3) -.2406(2) .0261(7) Uani d . 1 . . C
H4 .8097 -.2232 -.2739 .031 Uiso calc R 1 . . H
C5 .5765(4) -.1399(3) -.2618(2) .0282(7) Uani d . 1 . . C
H5 .6061 -.0746 -.3108 .034 Uiso calc R 1 . . H
C6 .7878(4) -.4263(3) -.1447(2) .0197(7) Uani d . 1 . . C
C7 .7444(4) -.5545(3) -.1103(2) .0223(7) Uani d . 1 . . C
H7 .6305 -.5818 -.1021 .027 Uiso calc R 1 . . H
C8 .8714(4) -.6411(3) -.0885(2) .0259(7) Uani d . 1 . . C
H8 .8404 -.7272 -.0651 .031 Uiso calc R 1 . . H
C9 1.0756(4) -.4863(3) -.1329(2) .0277(7) Uani d . 1 . . C
H9 1.1908 -.4622 -.1413 .033 Uiso calc R 1 . . H
C10 .9592(4) -.3933(3) -.1565(2) .0267(7) Uani d . 1 . . C
H10 .9948 -.3084 -.1803 .032 Uiso calc R 1 . . H
C11 -.0890(4) .1073(3) -.2754(2) .0252(7) Uani d . 1 . . C
H11 -.1254 .0223 -.2524 .030 Uiso calc R 1 . . H
C12 -.2105(4) .1991(3) -.2953(2) .0232(7) Uani d . 1 . . C
H12 -.3263 .1769 -.2851 .028 Uiso calc R 1 . . H
C13 -.1595(4) .3246(3) -.33077(19) .0201(7) Uani d . 1 . . C
C14 .0128(4) .3509(3) -.3432(2) .0238(7) Uani d . 1 . . C
H14 .0525 .4348 -.3670 .029 Uiso calc R 1 . . H
C15 .1269(4) .2538(3) -.3206(2) .0236(7) Uani d . 1 . . C
H15 .2434 .2738 -.3291 .028 Uiso calc R 1 . . H
C16 -.2864(4) .4263(3) -.3536(2) .0201(7) Uani d . 1 . . C
C17 -.4547(4) .4163(3) -.3125(2) .0265(7) Uani d . 1 . . C
H17 -.4900 .3464 -.2680 .032 Uiso calc R 1 . . H
C18 -.5696(4) .5104(3) -.3378(2) .0281(7) Uani d . 1 . . C
H18 -.6830 .5029 -.3089 .034 Uiso calc R 1 . . H
C19 -.3660(4) .6228(3) -.4387(2) .0294(8) Uani d . 1 . . C
H19 -.3342 .6941 -.4826 .035 Uiso calc R 1 . . H
C20 -.2419(4) .5347(3) -.4160(2) .0252(7) Uani d . 1 . . C
H20 -.1281 .5480 -.4427 .030 Uiso calc R 1 . . H

loop_
_atom_site_aniso_label
_atom_site_aniso_U_11
_atom_site_aniso_U_22
_atom_site_aniso_U_33
_atom_site_aniso_U_12
_atom_site_aniso_U_13
_atom_site_aniso_U_23
Cu .0246(2) .01727(17) .0289(2) .00607(13) -.01192(15) -.00526(14)
O1 .0210(13) .0258(12) .0360(13) .0009(10) -.0093(10) .0064(10)
O2 .0166(12) .0292(12) .0311(12) .0005(9) -.0054(9) .0039(10)
O3 .0337(15) .0260(12) .0355(13) .0125(10) -.0165(11) -.0105(10)
O4 .0299(13) .0195(11) .0259(11) .0011(9) -.0077(10) -.0030(9)
O5 .0165(12) .0281(12) .0314(12) .0010(9) -.0055(9) .0054(10)
O6 .0349(14) .0192(11) .0241(11) -.0019(9) -.0102(10) -.0028(9)
O7 .0178(12) .0262(12) .0380(13) .0003(10) -.0085(10) .0116(10)
O8 .0297(14) .0201(11) .0372(13) .0085(10) -.0146(11) -.0078(10)
O9 .0255(14) .0385(14) .0296(13) .0025(11) -.0022(11) -.0064(11)
O10 .0257(14) .0368(14) .0305(13) .0001(11) -.0001(11) -.0112(11)
P1 .0169(4) .0171(4) .0232(4) .0026(3) -.0066(3) -.0006(3)
P2 .0168(4) .0161(4) .0232(4) .0020(3) -.0067(3) .0001(3)
N1 .0220(15) .0176(13) .0272(14) .0023(11) -.0069(11) -.0022(11)
N2 .0245(16) .0213(14) .0285(14) .0062(11) -.0065(12) -.0022(11)
N3 .0231(15) .0182(13) .0250(13) .0025(11) -.0066(11) -.0033(11)
N4 .0278(17) .0198(14) .0351(16) .0072(12) -.0104(13) -.0062(12)
C1 .0206(17) .0256(17) .0297(17) .0025(13) -.0011(14) .0005(14)
C2 .0220(17) .0220(16) .0251(16) .0020(13) -.0023(13) .0045(13)
C3 .0202(17) .0171(15) .0228(16) .0020(13) -.0053(13) -.0041(13)
C4 .0191(17) .0270(17) .0307(18) .0035(13) -.0018(14) .0029(14)
C5 .0289(19) .0234(16) .0308(18) .0016(14) -.0038(14) .0059(14)
C6 .0210(17) .0182(15) .0202(15) .0029(13) -.0038(13) -.0024(12)
C7 .0196(17) .0222(15) .0248(16) .0001(12) -.0029(13) .0004(13)
C8 .0280(19) .0200(16) .0299(17) .0037(13) -.0067(14) .0008(13)
C9 .0187(17) .0238(17) .0410(19) .0035(13) -.0062(14) -.0024(15)
C10 .0214(17) .0186(15) .0403(19) -.0005(13) -.0062(14) .0003(14)
C11 .0244(18) .0192(15) .0327(17) -.0010(12) -.0073(14) -.0002(13)
C12 .0209(17) .0208(15) .0288(17) .0012(12) -.0069(13) -.0005(13)
C13 .0222(17) .0222(16) .0167(15) .0043(13) -.0048(13) -.0034(13)
C14 .0233(17) .0197(15) .0281(17) -.0012(12) -.0046(13) .0025(13)
C15 .0186(16) .0235(16) .0282(17) .0001(13) -.0025(13) -.0007(13)
C16 .0228(18) .0190(16) .0203(15) .0037(13) -.0085(13) -.0036(13)
C17 .0218(18) .0238(17) .0335(18) .0025(13) -.0055(14) .0029(14)
C18 .0200(17) .0271(17) .0380(19) .0023(13) -.0064(14) -.0028(15)
C19 .034(2) .0225(17) .0304(18) .0052(14) -.0027(15) .0046(14)
C20 .0203(17) .0250(17) .0289(17) .0049(13) .0004(13) -.0008(14)

loop_
_atom_type_symbol
_atom_type_description
_atom_type_scat_dispersion_real
_atom_type_scat_dispersion_imag
_atom_type_scat_source
C C .0033 .0016 'International Tables Vol C Tables 4.2.6.8 and 6.1.1.4'
H H .0000 .0000 'International Tables Vol C Tables 4.2.6.8 and 6.1.1.4'
N N .0061 .0033 'International Tables Vol C Tables 4.2.6.8 and 6.1.1.4'
O O .0106 .0060 'International Tables Vol C Tables 4.2.6.8 and 6.1.1.4'
Cu Cu .3201 1.2651 'International Tables Vol C Tables 4.2.6.8 and 6.1.1.4'
P P .1023 .0942 'International Tables Vol C Tables 4.2.6.8 and 6.1.1.4'

loop_
_geom_angle_atom_site_label_1
_geom_angle_atom_site_label_2
_geom_angle_atom_site_label_3
_geom_angle_site_symmetry_1
_geom_angle_site_symmetry_3
_geom_angle
_geom_angle_publ_flag
O6 Cu O4 . . 179.42(10) y
O6 Cu N3 . . 88.77(9) y
O4 Cu N3 . . 91.15(9) y
O6 Cu N1 . . 90.65(9) y
O4 Cu N1 . . 89.43(9) y
N3 Cu N1 . . 179.41(10) y
O6 Cu O10 . . 91.53(8) y
O4 Cu O10 . . 89.04(8) y
N3 Cu O10 . . 89.89(9) y
N1 Cu O10 . . 90.05(10) y
O6 Cu O9 . . 85.15(8) y
O4 Cu O9 . . 94.28(8) y
N3 Cu O9 . . 85.10(9) y
N1 Cu O9 . . 94.93(9) y
O10 Cu O9 . . 174.04(8) y
P1 O1 H01 . . 117(2) ?
P1 O3 H03 . . 117(3) ?
P1 O4 Cu . . 134.82(13) ?
P2 O6 Cu . . 136.53(13) ?
P2 O7 H07 . . 120(2) ?
P2 O8 H08 . . 116(3) ?
Cu O9 H9A . . 88(3) ?
Cu O9 H9B . . 140(3) ?
H9A O9 H9B . . 109(3) ?
Cu O10 H10A . . 144(3) ?
Cu O10 H10B . . 95(3) ?
H10A O10 H10B . . 99(3) ?
O4 P1 O2 . 1 114.07(12) ?
O4 P1 O2 . . 114.07(12) ?
O2 P1 O2 1 . .00(18) ?
O4 P1 O1 . . 110.14(13) ?
O2 P1 O1 1 . 110.91(12) ?
O2 P1 O1 . . 110.91(12) ?
O4 P1 O3 . . 109.09(12) ?
O2 P1 O3 1 . 111.09(13) ?
O2 P1 O3 . . 111.09(13) ?
O1 P1 O3 . . 100.73(12) ?
O6 P2 O5 . 1 114.16(12) ?
O6 P2 O5 . . 114.16(12) ?
O5 P2 O5 1 . .0(3) ?
O6 P2 O7 . . 109.76(13) ?
O5 P2 O7 1 . 111.14(12) ?
O5 P2 O7 . . 111.14(12) ?
O6 P2 O8 . . 108.33(12) ?
O5 P2 O8 1 . 111.55(13) ?
O5 P2 O8 . . 111.55(13) ?
O7 P2 O8 . . 101.09(12) ?
C5 N1 C1 . . 116.9(3) ?
C5 N1 Cu . . 121.1(2) ?
C1 N1 Cu . . 121.9(2) ?
C8 N2 C9 . . 116.8(3) ?
C11 N3 C15 . . 117.4(3) ?
C11 N3 Cu . . 121.7(2) ?
C15 N3 Cu . . 120.9(2) ?
C19 N4 C18 . . 117.1(3) ?
N1 C1 C2 . . 122.6(3) ?
N1 C1 H1 . . 118.7 ?
C2 C1 H1 . . 118.7 ?
C1 C2 C3 . . 120.3(3) ?
C1 C2 H2 . . 119.8 ?
C3 C2 H2 . . 119.8 ?
C2 C3 C4 . . 116.7(3) ?
C2 C3 C6 . . 122.3(3) ?
C4 C3 C6 . . 120.9(3) ?
C5 C4 C3 . . 119.5(3) ?
C5 C4 H4 . . 120.3 ?
C3 C4 H4 . . 120.3 ?
N1 C5 C4 . . 123.9(3) ?
N1 C5 H5 . . 118.0 ?
C4 C5 H5 . . 118.0 ?
C10 C6 C7 . . 117.4(3) ?
C10 C6 C3 . . 120.6(3) ?
C7 C6 C3 . . 122.0(3) ?
C8 C7 C6 . . 119.1(3) ?
C8 C7 H7 . . 120.5 ?
C6 C7 H7 . . 120.5 ?
N2 C8 C7 . . 123.5(3) ?
N2 C8 H8 . . 118.2 ?
C7 C8 H8 . . 118.2 ?
N2 C9 C10 . . 124.1(3) ?
N2 C9 H9 . . 117.9 ?
C10 C9 H9 . . 117.9 ?
C9 C10 C6 . . 119.1(3) ?
C9 C10 H10 . . 120.4 ?
C6 C10 H10 . . 120.4 ?
N3 C11 C12 . . 123.7(3) ?
N3 C11 H11 . . 118.1 ?
C12 C11 H11 . . 118.1 ?
C11 C12 C13 . . 119.1(3) ?
C11 C12 H12 . . 120.4 ?
C13 C12 H12 . . 120.4 ?
C14 C13 C12 . . 117.3(3) ?
C14 C13 C16 . . 121.9(3) ?
C12 C13 C16 . . 120.8(3) ?
C13 C14 C15 . . 120.1(3) ?
C13 C14 H14 . . 119.9 ?
C15 C14 H14 . . 119.9 ?
N3 C15 C14 . . 122.3(3) ?
N3 C15 H15 . . 118.8 ?
C14 C15 H15 . . 118.8 ?
C17 C16 C20 . . 117.4(3) ?
C17 C16 C13 . . 120.9(3) ?
C20 C16 C13 . . 121.8(3) ?
C18 C17 C16 . . 119.1(3) ?
C18 C17 H17 . . 120.5 ?
C16 C17 H17 . . 120.5 ?
N4 C18 C17 . . 123.7(3) ?
N4 C18 H18 . . 118.2 ?
C17 C18 H18 . . 118.2 ?
N4 C19 C20 . . 123.1(3) ?
N4 C19 H19 . . 118.4 ?
C20 C19 H19 . . 118.4 ?
C19 C20 C16 . . 119.6(3) ?
C19 C20 H20 . . 120.2 ?
C16 C20 H20 . . 120.2 ?

loop_
_geom_bond_atom_site_label_1
_geom_bond_atom_site_label_2
_geom_bond_site_symmetry_2
_geom_bond_distance
_geom_bond_publ_flag
Cu O6 . 1.9435(19) y
Cu O4 . 1.9452(19) y
Cu N3 . 2.007(3) y
Cu N1 . 2.024(3) y
Cu O10 . 2.605(2) y
Cu O9 . 2.690(3) y
O1 P1 . 1.560(2) ?
O1 H01 . .822(18) ?
O2 P1 . 1.513(2) ?
O3 P1 . 1.561(2) ?
O3 H03 . .828(18) ?
O4 P1 . 1.508(2) ?
O5 P2 . 1.511(2) ?
O6 P2 . 1.502(2) ?
O7 P2 . 1.558(2) ?
O7 H07 . .827(18) ?
O8 P2 . 1.565(2) ?
O8 H08 . .812(18) ?
O9 H9A . .819(18) ?
O9 H9B . .809(18) ?
O10 H10A . .815(18) ?
O10 H10B . .836(18) ?
P1 O2 1 1.513(2) ?
P2 O5 1 1.511(2) ?
N1 C5 . 1.327(4) ?
N1 C1 . 1.346(4) ?
N2 C8 . 1.335(4) ?
N2 C9 . 1.336(4) ?
N3 C11 . 1.334(4) ?
N3 C15 . 1.341(4) ?
N4 C19 . 1.332(4) ?
N4 C18 . 1.339(4) ?
C1 C2 . 1.379(4) ?
C1 H1 . .9400 ?
C2 C3 . 1.381(4) ?
C2 H2 . .9400 ?
C3 C4 . 1.392(4) ?
C3 C6 . 1.482(4) ?
C4 C5 . 1.374(4) ?
C4 H4 . .9400 ?
C5 H5 . .9400 ?
C6 C10 . 1.392(4) ?
C6 C7 . 1.394(4) ?
C7 C8 . 1.386(4) ?
C7 H7 . .9400 ?
C8 H8 . .9400 ?
C9 C10 . 1.374(4) ?
C9 H9 . .9400 ?
C10 H10 . .9400 ?
C11 C12 . 1.379(4) ?
C11 H11 . .9400 ?
C12 C13 . 1.388(4) ?
C12 H12 . .9400 ?
C13 C14 . 1.384(4) ?
C13 C16 . 1.487(4) ?
C14 C15 . 1.384(4) ?
C14 H14 . .9400 ?
C15 H15 . .9400 ?
C16 C17 . 1.387(4) ?
C16 C20 . 1.389(4) ?
C17 C18 . 1.379(4) ?
C17 H17 . .9400 ?
C18 H18 . .9400 ?
C19 C20 . 1.381(4) ?
C19 H19 . .9400 ?
C20 H20 . .9400 ?

loop_
_geom_hbond_atom_site_label_D
_geom_hbond_atom_site_label_H
_geom_hbond_atom_site_label_A
_geom_hbond_site_symmetry_A
_geom_hbond_distance_DH
_geom_hbond_distance_HA
_geom_hbond_distance_DA
_geom_hbond_angle_DHA
O1 H01 O2 2_554 .82(2) 1.76(2) 2.570(3) 170(4)
O3 H03 N4 1_645 .83(2) 1.81(2) 2.627(3) 170(4)
O7 H07 O5 2_655 .83(2) 1.74(2) 2.570(3) 175(4)
O8 H08 N2 1_465 .81(2) 1.84(2) 2.646(3) 170(4)
O9 H9A O2 1 .82(2) 1.97(2) 2.780(3) 168(4)
O9 H9B O2 2_654 .81(2) 2.13(2) 2.918(3) 163(3)
O10 H10A O5 2 .82(2) 2.11(2) 2.909(3) 166(3)
O10 H10B O5 1 .84(2) 2.02(2) 2.800(3) 156(3)
